data_7224187
loop_
_publ_author_name
'Qian, Li-Wen'
'Zhao, Xiao-Wei'
'Su, Hu-Chao'
'Bian, Guo-Qing'
'Zhu, Qin-Yu'
'Dai, Jie'

_publ_section_title
;
 Supramolecular hexagonal nano tubes assembled by vanadium diamine
 complexes with thiogermanates
;
_journal_issue 20
_journal_name_full 'RSC Adv.'
_journal_page_first 16268
_journal_paper_doi 10.1039/C5RA27088J
_journal_volume 6
_journal_year 2016
_chemical_formula_sum 'C12 H40 Ge2 N8 O2 S6 V2'
_chemical_formula_weight 767.94
_space_group_crystal_system hexagonal
_space_group_IT_number 167
_space_group_name_Hall '-R 3 2"c'
_space_group_name_H-M_alt 'R -3 c :H'
_symmetry_space_group_name_Hall '-R 3 2"c'
_symmetry_space_group_name_H-M 'R -3 c :H'
_atom_sites_solution_hydrogens geom
_audit_creation_method SHELXL-2014/7
_audit_update_record
;
2015-05-21 deposited with the CCDC.
2016-02-02 downloaded from the CCDC.
;
_cell_angle_alpha 90
_cell_angle_beta 90
_cell_angle_gamma 120
_cell_formula_units_Z 18
_cell_length_a 38.284(5)
_cell_length_b 38.284(5)
_cell_length_c 11.170(2)
_cell_measurement_reflns_used 17116
_cell_measurement_temperature 293(2)
_cell_measurement_theta_max 27.5
_cell_measurement_theta_min 3.0
_cell_volume 14178(4)
_computing_cell_refinement 'CrystalClear (Rigaku Corp., 2000)'
_computing_data_collection 'CrystalClear (Rigaku Corp., 2000)'
_computing_data_reduction 'CrystalClear (Rigaku Corp., 2000)'
_computing_molecular_graphics 'SHELXL-2014/7 (Sheldrick, 2014)'
_computing_publication_material 'SHELXL-2014/7 (Sheldrick, 2014)'
_computing_structure_refinement 'SHELXL-2014/7 (Sheldrick, 2014)'
_computing_structure_solution 'SHELXL-2014/7 (Sheldrick, 2014)'
_diffrn_ambient_temperature 293(2)
_diffrn_measured_fraction_theta_full 0.998
_diffrn_measured_fraction_theta_max 0.998
_diffrn_measurement_device_type 'Rigaku Saturn'
_diffrn_radiation_type MoK\a
_diffrn_radiation_wavelength 0.71073
_diffrn_reflns_av_R_equivalents 0.0645
_diffrn_reflns_av_unetI/netI 0.0280
_diffrn_reflns_laue_measured_fraction_full 0.998
_diffrn_reflns_laue_measured_fraction_max 0.998
_diffrn_reflns_limit_h_max 49
_diffrn_reflns_limit_h_min -49
_diffrn_reflns_limit_k_max 49
_diffrn_reflns_limit_k_min -45
_diffrn_reflns_limit_l_max 14
_diffrn_reflns_limit_l_min -14
_diffrn_reflns_number 45027
_diffrn_reflns_point_group_measured_fraction_full 0.998
_diffrn_reflns_point_group_measured_fraction_max 0.998
_diffrn_reflns_theta_full 25.242
_diffrn_reflns_theta_max 27.476
_diffrn_reflns_theta_min 3.193
_exptl_absorpt_coefficient_mu 2.887
_exptl_absorpt_correction_T_max 1.0000
_exptl_absorpt_correction_T_min 0.8410
_exptl_absorpt_correction_type multi-scan
_exptl_absorpt_process_details 'Jacobson, R. (1998) Private communication '
_exptl_crystal_colour purple
_exptl_crystal_density_diffrn 1.619
_exptl_crystal_description Block
_exptl_crystal_F_000 7020
_exptl_crystal_size_max 0.650
_exptl_crystal_size_mid 0.120
_exptl_crystal_size_min 0.100
_refine_diff_density_max 1.092
_refine_diff_density_min -0.610
_refine_diff_density_rms 0.109
_refine_ls_extinction_method none
_refine_ls_goodness_of_fit_ref 1.110
_refine_ls_hydrogen_treatment constr
_refine_ls_matrix_type full
_refine_ls_number_parameters 157
_refine_ls_number_reflns 3623
_refine_ls_number_restraints 0
_refine_ls_restrained_S_all 1.110
_refine_ls_R_factor_all 0.0894
_refine_ls_R_factor_gt 0.0876
_refine_ls_shift/su_max 0.000
_refine_ls_shift/su_mean 0.000
_refine_ls_structure_factor_coef Fsqd
_refine_ls_weighting_details 'w=1/[\s^2^(Fo^2^)+(0.0010P)^2^+550.5397P] where P=(Fo^2^+2Fc^2^)/3'
_refine_ls_weighting_scheme calc
_refine_ls_wR_factor_gt 0.1568
_refine_ls_wR_factor_ref 0.1577
_reflns_Friedel_coverage 0.000
_reflns_number_gt 3559
_reflns_number_total 3623
_reflns_threshold_expression 'I > 2\s(I)'
_cod_data_source_file c5ra27088j2.cif
_cod_data_source_block 2
_cod_original_cell_volume 14178(5)
_cod_database_code 7224187
_shelx_shelxl_version_number 2014/7
_shelx_space_group_comment
;
The symmetry employed for this shelxl refinement is uniquely defined
by the following loop, which should always be used as a source of
symmetry information in preference to the above space-group names.
They are only intended as comments.
;
_shelx_estimated_absorpt_t_min 0.256
_shelx_estimated_absorpt_t_max 0.761

loop_
_space_group_symop_operation_xyz
'x, y, z'
'-y, x-y, z'
'-x+y, -x, z'
'y, x, -z+1/2'
'x-y, -y, -z+1/2'
'-x, -x+y, -z+1/2'
'x+2/3, y+1/3, z+1/3'
'-y+2/3, x-y+1/3, z+1/3'
'-x+y+2/3, -x+1/3, z+1/3'
'y+2/3, x+1/3, -z+5/6'
'x-y+2/3, -y+1/3, -z+5/6'
'-x+2/3, -x+y+1/3, -z+5/6'
'x+1/3, y+2/3, z+2/3'
'-y+1/3, x-y+2/3, z+2/3'
'-x+y+1/3, -x+2/3, z+2/3'
'y+1/3, x+2/3, -z+7/6'
'x-y+1/3, -y+2/3, -z+7/6'
'-x+1/3, -x+y+2/3, -z+7/6'
'-x, -y, -z'
'y, -x+y, -z'
'x-y, x, -z'
'-y, -x, z-1/2'
'-x+y, y, z-1/2'
'x, x-y, z-1/2'
'-x+2/3, -y+1/3, -z+1/3'
'y+2/3, -x+y+1/3, -z+1/3'
'x-y+2/3, x+1/3, -z+1/3'
'-y+2/3, -x+1/3, z-1/6'
'-x+y+2/3, y+1/3, z-1/6'
'x+2/3, x-y+1/3, z-1/6'
'-x+1/3, -y+2/3, -z+2/3'
'y+1/3, -x+y+2/3, -z+2/3'
'x-y+1/3, x+2/3, -z+2/3'
'-y+1/3, -x+2/3, z+1/6'
'-x+y+1/3, y+2/3, z+1/6'
'x+1/3, x-y+2/3, z+1/6'

loop_
_atom_site_label
_atom_site_type_symbol
_atom_site_fract_x
_atom_site_fract_y
_atom_site_fract_z
_atom_site_U_iso_or_equiv
_atom_site_adp_type
_atom_site_occupancy
_atom_site_site_symmetry_order
_atom_site_calc_flag
_atom_site_refinement_flags_posn
_atom_site_refinement_flags_adp
_atom_site_refinement_flags_occupancy
_atom_site_disorder_assembly
_atom_site_disorder_group
V1 V 0.07110(4) 0.55268(4) 0.06901(11) 0.0363(3) Uani 1 1 d . . . . .
Ge1 Ge 0.11080(3) 0.47879(2) 0.00838(6) 0.0347(2) Uani 1 1 d . . . . .
S1 S 0.07873(7) 0.50793(6) -0.06712(16) 0.0430(5) Uani 1 1 d . . . . .
S2 S 0.08505(7) 0.41838(7) -0.0833 0.0393(6) Uani 1 2 d S T P . .
S3 S 0.17184(8) 0.50517(8) -0.0833 0.0470(7) Uani 1 2 d S T P . .
S4 S 0.11254(8) 0.47598(7) 0.20004(16) 0.0494(6) Uani 1 1 d . . . . .
N1 N 0.0359(2) 0.5589(2) -0.0692(7) 0.0537(19) Uani 1 1 d . . . . .
H1A H 0.0490 0.5641 -0.1385 0.064 Uiso 1 1 calc R U . . .
H1B H 0.0126 0.5359 -0.0770 0.064 Uiso 1 1 calc R U . . .
N2 N 0.0631(2) 0.5999(2) 0.1436(6) 0.0492(17) Uani 1 1 d . . . . .
H2A H 0.0573 0.5952 0.2211 0.059 Uiso 1 1 calc R U . . .
H2B H 0.0860 0.6233 0.1367 0.059 Uiso 1 1 calc R U . . .
N3 N 0.1266(2) 0.6073(2) -0.0258(6) 0.0492(18) Uani 1 1 d . . . . .
H3A H 0.1239 0.6048 -0.1050 0.059 Uiso 1 1 calc R U . . .
H3B H 0.1282 0.6304 -0.0046 0.059 Uiso 1 1 calc R U . . .
N4 N 0.1223(2) 0.5675(2) 0.1778(5) 0.0398(15) Uani 1 1 d . . . . .
H4A H 0.1171 0.5729 0.2510 0.048 Uiso 1 1 calc R U . . .
H4B H 0.1246 0.5455 0.1836 0.048 Uiso 1 1 calc R U . . .
C1 C 0.0279(4) 0.5918(4) -0.0400(10) 0.090(4) Uani 1 1 d . . . . .
H1C H 0.0466 0.6156 -0.0850 0.108 Uiso 1 1 calc R U . . .
H1D H 0.0009 0.5841 -0.0669 0.108 Uiso 1 1 calc R U . . .
C2 C 0.0312(5) 0.6023(5) 0.0829(15) 0.118(6) Uani 1 1 d . . . . .
H2 H 0.0066 0.5802 0.1182 0.142 Uiso 1 1 calc R U . A 1
C3 C 0.0264(5) 0.6392(5) 0.104(2) 0.094(8) Uani 0.66(2) 1 d . . P B 1
C3' C 0.0029(8) 0.5986(9) -0.121(2) 0.057(9) Uani 0.34(2) 1 d . . P B 2
C4 C 0.1625(3) 0.6068(3) 0.0110(9) 0.065(3) Uani 1 1 d . . . . .
H4C H 0.1862 0.6320 -0.0109 0.078 Uiso 1 1 calc R U . . .
H4D H 0.1638 0.5851 -0.0292 0.078 Uiso 1 1 calc R U . . .
C5 C 0.1616(3) 0.6011(3) 0.1404(9) 0.063(3) Uani 1 1 d . . . . .
H5 H 0.1634 0.6254 0.1757 0.076 Uiso 1 1 calc R U . . .
C6 C 0.1967(3) 0.5986(4) 0.1897(11) 0.085(4) Uani 1 1 d . . . . .
H6A H 0.1973 0.6012 0.2752 0.128 Uiso 1 1 calc R U . . .
H6B H 0.2213 0.6199 0.1565 0.128 Uiso 1 1 calc R U . . .
H6C H 0.1940 0.5730 0.1688 0.128 Uiso 1 1 calc R U . . .
O1 O 0.03769(17) 0.51903(18) 0.1554(5) 0.0521(15) Uani 1 1 d . . . . .

loop_
_atom_site_aniso_label
_atom_site_aniso_U_11
_atom_site_aniso_U_22
_atom_site_aniso_U_33
_atom_site_aniso_U_23
_atom_site_aniso_U_13
_atom_site_aniso_U_12
V1 0.0407(7) 0.0351(7) 0.0325(6) -0.0016(5) -0.0016(5) 0.0184(6)
Ge1 0.0476(5) 0.0379(4) 0.0232(3) -0.0009(3) -0.0003(3) 0.0248(4)
S1 0.0678(14) 0.0469(11) 0.0261(8) -0.0035(8) -0.0055(9) 0.0376(11)
S2 0.0395(11) 0.0395(11) 0.0404(14) -0.0044(6) 0.0044(6) 0.0207(12)
S3 0.0433(11) 0.0433(11) 0.0460(15) -0.0019(7) 0.0019(7) 0.0153(13)
S4 0.0845(17) 0.0587(13) 0.0238(8) 0.0005(8) -0.0011(9) 0.0499(13)
N1 0.060(5) 0.046(4) 0.056(4) -0.006(3) -0.016(4) 0.027(4)
N2 0.051(4) 0.046(4) 0.051(4) -0.010(3) 0.000(3) 0.025(4)
N3 0.066(5) 0.052(4) 0.030(3) 0.002(3) 0.008(3) 0.029(4)
N4 0.051(4) 0.048(4) 0.027(3) 0.002(3) 0.004(3) 0.030(3)
C1 0.130(11) 0.137(12) 0.065(7) -0.001(7) -0.010(7) 0.113(11)
C2 0.134(13) 0.133(13) 0.140(13) -0.084(11) -0.081(11) 0.105(11)
C3 0.068(12) 0.059(11) 0.17(2) -0.027(12) -0.023(12) 0.046(10)
C3' 0.040(14) 0.09(2) 0.061(17) 0.019(14) -0.005(12) 0.044(15)
C4 0.051(6) 0.073(7) 0.063(6) 0.012(5) 0.010(5) 0.027(5)
C5 0.043(5) 0.072(7) 0.056(5) 0.006(5) -0.008(4) 0.015(5)
C6 0.048(6) 0.107(10) 0.090(8) 0.011(7) -0.002(6) 0.031(7)
O1 0.049(3) 0.046(3) 0.049(3) -0.002(3) 0.009(3) 0.015(3)

loop_
_atom_type_symbol
_atom_type_description
_atom_type_scat_dispersion_real
_atom_type_scat_dispersion_imag
_atom_type_scat_source
C C 0.0033 0.0016 'International Tables Vol C Tables 4.2.6.8 and 6.1.1.4'
H H 0.0000 0.0000 'International Tables Vol C Tables 4.2.6.8 and 6.1.1.4'
N N 0.0061 0.0033 'International Tables Vol C Tables 4.2.6.8 and 6.1.1.4'
O O 0.0106 0.0060 'International Tables Vol C Tables 4.2.6.8 and 6.1.1.4'
S S 0.1246 0.1234 'International Tables Vol C Tables 4.2.6.8 and 6.1.1.4'
V V 0.3005 0.5294 'International Tables Vol C Tables 4.2.6.8 and 6.1.1.4'
Ge Ge 0.1547 1.8001 'International Tables Vol C Tables 4.2.6.8 and 6.1.1.4'

loop_
_geom_angle_atom_site_label_1
_geom_angle_atom_site_label_2
_geom_angle_atom_site_label_3
_geom_angle
_geom_angle_site_symmetry_1
O1 V1 N4 97.4(3) .
O1 V1 N1 103.2(3) .
N4 V1 N1 158.5(3) .
O1 V1 N2 92.9(3) .
N4 V1 N2 93.1(3) .
N1 V1 N2 79.9(3) .
O1 V1 N3 169.7(3) .
N4 V1 N3 73.7(2) .
N1 V1 N3 85.2(3) .
N2 V1 N3 82.7(3) .
O1 V1 S1 98.0(2) .
N4 V1 S1 97.26(18) .
N1 V1 S1 86.0(2) .
N2 V1 S1 163.8(2) .
N3 V1 S1 88.31(18) .
S4 Ge1 S1 116.57(8) .
S4 Ge1 S2 114.22(7) .
S1 Ge1 S2 106.10(6) .
S4 Ge1 S3 114.89(8) .
S1 Ge1 S3 108.20(7) .
S2 Ge1 S3 94.36(8) .
Ge1 S1 V1 114.51(8) .
Ge1 S2 Ge1 86.06(11) 10_454
Ge1 S3 Ge1 85.22(11) 10_454
C1 N1 V1 110.3(6) .
C2 N2 V1 110.8(6) .
C4 N3 V1 107.6(5) .
C5 N4 V1 118.3(5) .
C2 C1 N1 115.5(10) .
C1 C2 N2 113.1(11) .
C1 C2 C3 112.1(15) .
N2 C2 C3 119.1(12) .
N3 C4 C5 109.5(8) .
C4 C5 N4 110.5(8) .
C4 C5 C6 114.7(9) .
N4 C5 C6 113.4(9) .

loop_
_geom_bond_atom_site_label_1
_geom_bond_atom_site_label_2
_geom_bond_distance
_geom_bond_site_symmetry_2
V1 O1 1.606(6) .
V1 N4 2.128(6) .
V1 N1 2.140(7) .
V1 N2 2.146(7) .
V1 N3 2.359(7) .
V1 S1 2.415(2) .
Ge1 S4 2.1462(19) .
Ge1 S1 2.198(2) .
Ge1 S2 2.256(2) .
Ge1 S3 2.274(2) .
S2 Ge1 2.256(2) 10_454
S3 Ge1 2.274(2) 10_454
N1 C1 1.475(12) .
N2 C2 1.443(13) .
N3 C4 1.441(12) .
N4 C5 1.470(11) .
C1 C2 1.419(17) .
C2 C3 1.527(19) .
C4 C5 1.459(12) .
C5 C6 1.501(14) .

loop_
_geom_torsion_atom_site_label_1
_geom_torsion_atom_site_label_2
_geom_torsion_atom_site_label_3
_geom_torsion_atom_site_label_4
_geom_torsion
V1 N1 C1 C2 -21.6(16)
N1 C1 C2 N2 37(2)
N1 C1 C2 C3 174.6(13)
V1 N2 C2 C1 -32.5(17)
V1 N2 C2 C3 -167.3(15)
V1 N3 C4 C5 -46.3(10)
N3 C4 C5 N4 48.2(12)
N3 C4 C5 C6 177.9(9)
V1 N4 C5 C4 -25.9(11)
V1 N4 C5 C6 -156.3(7)
